data_4080527
loop_
_publ_author_name
'Roy, Dipak Kumar'
'Anju, R. S.'
'Varghese, Babu'
'Ghosh, Sundargopal'

_publ_section_title
;
 Reactivity of Dirhodium Analogues of Octaborane-12 and Decaborane-14
 towards Transition-Metal Moieties
;
_journal_issue 6
_journal_name_full Organometallics
_journal_page_first 1964
_journal_paper_doi 10.1021/om400055s
_journal_volume 32
_journal_year 2013
_chemical_formula_sum 'C28 H30 Fe2 O8 Rh2'
_chemical_formula_weight 812.04
_chemical_name_systematic
;
 ?
;
_space_group_IT_number 14
_symmetry_cell_setting monoclinic
_symmetry_space_group_name_Hall '-P 2ybc'
_symmetry_space_group_name_H-M 'P 1 21/c 1'
_atom_sites_solution_hydrogens geom
_atom_sites_solution_primary direct
_atom_sites_solution_secondary difmap
_audit_creation_method SHELXL-97
_cell_angle_alpha 90.00
_cell_angle_beta 90.349(2)
_cell_angle_gamma 90.00
_cell_formula_units_Z 4
_cell_length_a 18.3909(4)
_cell_length_b 9.6367(2)
_cell_length_c 16.9976(3)
_cell_measurement_reflns_used 15764
_cell_measurement_temperature 150(2)
_cell_measurement_theta_max 32.5891
_cell_measurement_theta_min 3.0559
_cell_volume 3012.39(11)
_computing_cell_refinement 'CrysAlis RED, Oxford Diffraction Ltd.,'
_computing_data_collection 'CrysAlis CCD, Oxford Diffraction Ltd.,'
_computing_data_reduction 'CrysAlis RED, Oxford Diffraction Ltd.,'
_computing_molecular_graphics Ortep3
_computing_publication_material Shelx97
_computing_structure_refinement 'SHELXL-97 (Sheldrick, 1997)'
_computing_structure_solution 'SHELXS-97 (Sheldrick, 1997)'
_diffrn_ambient_temperature 150(2)
_diffrn_detector_area_resol_mean 15.9948
_diffrn_measured_fraction_theta_full 0.998
_diffrn_measured_fraction_theta_max 0.998
_diffrn_measurement_device_type 'OXFORD DIFFRACTION SUPER NOVA'
_diffrn_measurement_method \w/q-scan
_diffrn_radiation_monochromator graphite
_diffrn_radiation_source 'Micro-Focus (Mo) X-ray Source'
_diffrn_radiation_type MoK\a
_diffrn_radiation_wavelength 0.71073
_diffrn_reflns_av_R_equivalents 0.0279
_diffrn_reflns_av_sigmaI/netI 0.0199
_diffrn_reflns_limit_h_max 21
_diffrn_reflns_limit_h_min -20
_diffrn_reflns_limit_k_max 11
_diffrn_reflns_limit_k_min -10
_diffrn_reflns_limit_l_max 20
_diffrn_reflns_limit_l_min -20
_diffrn_reflns_number 24420
_diffrn_reflns_theta_full 25.00
_diffrn_reflns_theta_max 25.00
_diffrn_reflns_theta_min 3.06
_exptl_absorpt_coefficient_mu 2.066
_exptl_absorpt_correction_T_max 0.6949
_exptl_absorpt_correction_T_min 0.5954
_exptl_absorpt_correction_type multi-scan
_exptl_absorpt_process_details
;
CrysAlis RED, Oxford Diffraction Ltd.,
Version 1.171.31.7 (release 18-10-2006 CrysAlis171 .NET)
(compiled Oct 18 2006,16:28:17)
Empirical absorption correction using spherical harmonics,
 implemented in SCALE3 ABSPACK scaling algorithm.
;
_exptl_crystal_colour black
_exptl_crystal_density_diffrn 1.791
_exptl_crystal_density_method 'not measured'
_exptl_crystal_description block
_exptl_crystal_F_000 1616
_exptl_crystal_size_max 0.28
_exptl_crystal_size_mid 0.23
_exptl_crystal_size_min 0.19
_refine_diff_density_max 1.190
_refine_diff_density_min -0.902
_refine_diff_density_rms 0.095
_refine_ls_extinction_method none
_refine_ls_goodness_of_fit_ref 1.044
_refine_ls_hydrogen_treatment mixed
_refine_ls_matrix_type full
_refine_ls_number_parameters 371
_refine_ls_number_reflns 5308
_refine_ls_number_restraints 0
_refine_ls_restrained_S_all 1.044
_refine_ls_R_factor_all 0.0389
_refine_ls_R_factor_gt 0.0352
_refine_ls_shift/su_max 0.001
_refine_ls_shift/su_mean 0.000
_refine_ls_structure_factor_coef Fsqd
_refine_ls_weighting_details 'calc w=1/[\s^2^(Fo^2^)+(0.0580P)^2^+6.0552P] where P=(Fo^2^+2Fc^2^)/3'
_refine_ls_weighting_scheme calc
_refine_ls_wR_factor_gt 0.0986
_refine_ls_wR_factor_ref 0.1026
_reflns_number_gt 4818
_reflns_number_total 5308
_reflns_threshold_expression >2sigma(I)
_cod_data_source_file om400055s_si_004.cif
_cod_data_source_block iitm035
_cod_depositor_comments
;
The following automatic conversions were performed:

'_symmetry_cell_setting' value 'Monoclinic' changed to 'monoclinic'
according to /home/saulius/struct/CIF-dictionaries/cif_core.dic
dictionary named 'cif_core.dic' version 2.4.2 from 2011-04-26.

Automatic conversion script
Id: cif_fix_values 1891 2012-01-12 08:04:46Z andrius 
;
_cod_original_sg_symbol_H-M 'P 21/c'
_cod_database_code 4080527

loop_
_symmetry_equiv_pos_as_xyz
'x, y, z'
'-x, y+1/2, -z+1/2'
'-x, -y, -z'
'x, -y-1/2, z-1/2'

loop_
_atom_site_label
_atom_site_type_symbol
_atom_site_fract_x
_atom_site_fract_y
_atom_site_fract_z
_atom_site_U_iso_or_equiv
_atom_site_adp_type
_atom_site_occupancy
_atom_site_symmetry_multiplicity
_atom_site_calc_flag
_atom_site_refinement_flags
Rh1 Rh 0.179067(16) 0.09103(3) 0.823041(18) 0.03348(11) Uani 1 1 d .
Rh2 Rh 0.310380(16) 0.03113(3) 0.880551(19) 0.03555(11) Uani 1 1 d .
Fe1 Fe 0.20059(3) -0.13116(7) 0.90798(4) 0.04147(17) Uani 1 1 d .
Fe2 Fe 0.25231(4) -0.11556(7) 0.76737(4) 0.04629(18) Uani 1 1 d .
O1 O 0.1967(6) 0.1337(12) 0.9966(6) 0.208(4) Uani 1 1 d .
O2 O 0.3083(2) 0.1691(5) 0.7232(3) 0.0849(13) Uani 1 1 d .
O3 O 0.1807(4) -0.1202(8) 1.0770(3) 0.125(2) Uani 1 1 d .
O4 O 0.0538(2) -0.2438(6) 0.8943(3) 0.1021(17) Uani 1 1 d .
O5 O 0.2918(3) -0.3797(5) 0.9248(3) 0.0944(15) Uani 1 1 d .
O6 O 0.2812(6) -0.0714(8) 0.6023(3) 0.171(4) Uani 1 1 d .
O7 O 0.1164(2) -0.2563(5) 0.7261(3) 0.0937(15) Uani 1 1 d .
O8 O 0.3583(3) -0.3398(6) 0.7627(4) 0.120(2) Uani 1 1 d .
C1 C 0.2127(3) 0.0703(5) 0.9370(3) 0.0475(11) Uani 1 1 d .
C2 C 0.2812(3) 0.0892(5) 0.7690(3) 0.0467(11) Uani 1 1 d .
C3 C 0.1884(4) -0.1215(8) 1.0103(4) 0.0768(17) Uani 1 1 d .
C4 C 0.1118(3) -0.1989(6) 0.8963(4) 0.0633(14) Uani 1 1 d .
C5 C 0.2565(3) -0.2818(6) 0.9144(3) 0.0607(13) Uani 1 1 d .
C6 C 0.2693(5) -0.0868(8) 0.6674(4) 0.096(2) Uani 1 1 d .
C7 C 0.1681(3) -0.2010(6) 0.7465(4) 0.0680(15) Uani 1 1 d .
C8 C 0.3167(3) -0.2518(7) 0.7666(4) 0.0730(16) Uani 1 1 d .
C9 C 0.0673(3) 0.1162(5) 0.7725(3) 0.0521(12) Uani 1 1 d .
C10 C 0.0698(2) 0.1778(5) 0.8500(3) 0.0506(11) Uani 1 1 d .
C11 C 0.1196(3) 0.2890(5) 0.8475(3) 0.0546(12) Uani 1 1 d .
C12 C 0.1488(3) 0.2987(5) 0.7732(4) 0.0601(14) Uani 1 1 d .
C13 C 0.1175(3) 0.1943(6) 0.7253(3) 0.0592(14) Uani 1 1 d .
C14 C 0.0150(4) 0.0082(7) 0.7446(5) 0.097(3) Uani 1 1 d .
H14A H -0.0315 0.0521 0.7309 0.146 Uiso 1 1 calc R
H14B H 0.0074 -0.0602 0.7864 0.146 Uiso 1 1 calc R
H14C H 0.0348 -0.0382 0.6981 0.146 Uiso 1 1 calc R
C15 C 0.0222(4) 0.1412(9) 0.9178(4) 0.094(2) Uani 1 1 d .
H15A H 0.0524 0.1155 0.9632 0.141 Uiso 1 1 calc R
H15B H -0.0091 0.0628 0.9033 0.141 Uiso 1 1 calc R
H15C H -0.0081 0.2212 0.9315 0.141 Uiso 1 1 calc R
C16 C 0.1322(5) 0.3897(7) 0.9132(5) 0.102(3) Uani 1 1 d .
H16A H 0.1843 0.4102 0.9175 0.154 Uiso 1 1 calc R
H16B H 0.1152 0.3492 0.9627 0.154 Uiso 1 1 calc R
H16C H 0.1055 0.4756 0.9025 0.154 Uiso 1 1 calc R
C17 C 0.1988(4) 0.4094(8) 0.7446(6) 0.115(3) Uani 1 1 d .
H17A H 0.1809 0.5002 0.7617 0.172 Uiso 1 1 calc R
H17B H 0.2008 0.4067 0.6870 0.172 Uiso 1 1 calc R
H17C H 0.2476 0.3939 0.7663 0.172 Uiso 1 1 calc R
C18 C 0.1302(4) 0.1765(11) 0.6391(3) 0.117(3) Uani 1 1 d .
H18A H 0.1080 0.2541 0.6105 0.176 Uiso 1 1 calc R
H18B H 0.1082 0.0892 0.6214 0.176 Uiso 1 1 calc R
H18C H 0.1826 0.1746 0.6290 0.176 Uiso 1 1 calc R
C19 C 0.4184(3) -0.0453(6) 0.9209(5) 0.0719(18) Uani 1 1 d .
C20 C 0.4292(3) 0.0577(8) 0.8631(4) 0.0725(17) Uani 1 1 d .
C21 C 0.4020(3) 0.1832(6) 0.8915(4) 0.0673(15) Uani 1 1 d .
C22 C 0.3739(3) 0.1620(7) 0.9658(4) 0.0641(15) Uani 1 1 d .
C23 C 0.3829(3) 0.0224(8) 0.9860(4) 0.0718(18) Uani 1 1 d .
C24 C 0.4467(5) -0.1902(9) 0.9236(8) 0.171(6) Uani 1 1 d .
H24A H 0.4516 -0.2258 0.8699 0.256 Uiso 1 1 calc R
H24B H 0.4128 -0.2489 0.9529 0.256 Uiso 1 1 calc R
H24C H 0.4943 -0.1911 0.9498 0.256 Uiso 1 1 calc R
C25 C 0.4669(4) 0.0410(13) 0.7861(5) 0.147(5) Uani 1 1 d .
H25A H 0.5150 0.0846 0.7890 0.220 Uiso 1 1 calc R
H25B H 0.4381 0.0855 0.7445 0.220 Uiso 1 1 calc R
H25C H 0.4724 -0.0580 0.7742 0.220 Uiso 1 1 calc R
C26 C 0.4063(5) 0.3239(9) 0.8508(6) 0.127(4) Uani 1 1 d .
H26A H 0.3610 0.3751 0.8596 0.191 Uiso 1 1 calc R
H26B H 0.4133 0.3103 0.7942 0.191 Uiso 1 1 calc R
H26C H 0.4472 0.3768 0.8725 0.191 Uiso 1 1 calc R
C27 C 0.3453(4) 0.2746(10) 1.0185(5) 0.126(4) Uani 1 1 d .
H27A H 0.3821 0.3474 1.0243 0.189 Uiso 1 1 calc R
H27B H 0.3340 0.2355 1.0702 0.189 Uiso 1 1 calc R
H27C H 0.3010 0.3142 0.9952 0.189 Uiso 1 1 calc R
C28 C 0.3656(5) -0.0414(14) 1.0636(5) 0.165(6) Uani 1 1 d .
H28A H 0.4076 -0.0326 1.0989 0.247 Uiso 1 1 calc R
H28B H 0.3540 -0.1398 1.0562 0.247 Uiso 1 1 calc R
H28C H 0.3237 0.0061 1.0867 0.247 Uiso 1 1 calc R

loop_
_atom_site_aniso_label
_atom_site_aniso_U_11
_atom_site_aniso_U_22
_atom_site_aniso_U_33
_atom_site_aniso_U_23
_atom_site_aniso_U_13
_atom_site_aniso_U_12
Rh1 0.03393(19) 0.03405(19) 0.03245(18) 0.00275(12) 0.00037(13) 0.00165(12)
Rh2 0.03049(18) 0.0370(2) 0.0392(2) -0.00127(13) 0.00157(13) -0.00113(12)
Fe1 0.0409(3) 0.0378(3) 0.0458(4) 0.0079(3) -0.0002(3) -0.0037(3)
Fe2 0.0502(4) 0.0446(4) 0.0442(4) -0.0108(3) 0.0028(3) 0.0034(3)
O1 0.241(11) 0.204(10) 0.181(9) -0.037(8) 0.037(8) 0.025(9)
O2 0.086(3) 0.095(3) 0.074(3) 0.014(3) 0.015(2) -0.005(3)
O3 0.161(6) 0.170(6) 0.045(3) 0.005(3) 0.028(3) -0.021(5)
O4 0.061(3) 0.108(4) 0.137(4) -0.002(3) 0.000(3) -0.036(3)
O5 0.102(4) 0.061(3) 0.120(4) 0.015(3) -0.007(3) 0.026(3)
O6 0.305(11) 0.149(6) 0.062(4) -0.006(4) 0.073(5) -0.032(6)
O7 0.070(3) 0.089(3) 0.122(4) -0.041(3) -0.012(3) -0.016(2)
O8 0.100(4) 0.110(4) 0.150(5) -0.026(4) 0.011(4) 0.056(4)
C1 0.048(3) 0.054(3) 0.040(2) -0.002(2) 0.007(2) 0.002(2)
C2 0.044(2) 0.052(3) 0.044(2) 0.006(2) 0.008(2) -0.002(2)
C3 0.077(4) 0.089(5) 0.064(4) 0.001(3) 0.008(3) -0.008(3)
C4 0.056(3) 0.059(3) 0.075(4) 0.004(3) -0.001(3) -0.005(3)
C5 0.063(3) 0.048(3) 0.072(3) 0.009(3) -0.006(3) -0.006(3)
C6 0.142(7) 0.077(5) 0.068(5) -0.006(3) 0.031(4) -0.007(4)
C7 0.066(4) 0.059(3) 0.079(4) -0.021(3) -0.001(3) 0.005(3)
C8 0.065(4) 0.074(4) 0.080(4) -0.015(3) 0.013(3) 0.014(3)
C9 0.042(2) 0.049(3) 0.066(3) 0.000(2) -0.016(2) 0.007(2)
C10 0.038(2) 0.059(3) 0.055(3) 0.011(2) 0.006(2) 0.018(2)
C11 0.057(3) 0.041(2) 0.066(3) -0.003(2) -0.015(2) 0.015(2)
C12 0.053(3) 0.047(3) 0.080(4) 0.025(3) -0.003(3) 0.005(2)
C13 0.055(3) 0.083(4) 0.040(2) 0.014(3) -0.001(2) 0.025(3)
C14 0.063(4) 0.073(4) 0.156(7) -0.017(4) -0.054(4) 0.011(3)
C15 0.065(4) 0.131(6) 0.087(5) 0.035(4) 0.035(3) 0.036(4)
C16 0.115(6) 0.066(4) 0.126(6) -0.037(4) -0.046(5) 0.029(4)
C17 0.083(5) 0.071(5) 0.190(9) 0.072(5) 0.009(5) -0.005(4)
C18 0.114(6) 0.197(10) 0.040(3) 0.018(4) -0.004(3) 0.062(6)
C19 0.040(3) 0.056(3) 0.120(5) -0.011(3) -0.030(3) 0.007(2)
C20 0.032(3) 0.102(5) 0.084(4) -0.020(4) 0.008(3) -0.005(3)
C21 0.047(3) 0.067(4) 0.087(4) -0.002(3) -0.007(3) -0.020(3)
C22 0.043(3) 0.076(4) 0.073(4) -0.024(3) -0.013(2) -0.004(3)
C23 0.043(3) 0.110(5) 0.062(3) 0.024(3) -0.022(3) -0.023(3)
C24 0.093(6) 0.075(5) 0.343(17) -0.041(7) -0.125(9) 0.030(4)
C25 0.053(4) 0.283(15) 0.105(6) -0.056(8) 0.036(4) -0.018(6)
C26 0.114(7) 0.095(6) 0.171(9) 0.048(6) -0.032(6) -0.056(5)
C27 0.082(5) 0.153(8) 0.143(8) -0.103(7) -0.021(5) 0.012(5)
C28 0.109(7) 0.292(15) 0.092(6) 0.101(8) -0.061(5) -0.094(8)

loop_
_atom_type_symbol
_atom_type_description
_atom_type_scat_dispersion_real
_atom_type_scat_dispersion_imag
_atom_type_scat_source
C C 0.0033 0.0016 'International Tables Vol C Tables 4.2.6.8 and 6.1.1.4'
H H 0.0000 0.0000 'International Tables Vol C Tables 4.2.6.8 and 6.1.1.4'
O O 0.0106 0.0060 'International Tables Vol C Tables 4.2.6.8 and 6.1.1.4'
Fe Fe 0.3463 0.8444 'International Tables Vol C Tables 4.2.6.8 and 6.1.1.4'
Rh Rh -1.1178 0.9187 'International Tables Vol C Tables 4.2.6.8 and 6.1.1.4'

loop_
_geom_angle_atom_site_label_1
_geom_angle_atom_site_label_2
_geom_angle_atom_site_label_3
_geom_angle
C1 Rh1 C2 98.49(19)
C1 Rh1 C10 96.34(18)
C2 Rh1 C10 154.90(18)
C1 Rh1 C9 130.4(2)
C2 Rh1 C9 131.08(19)
C10 Rh1 C9 37.77(19)
C1 Rh1 C13 153.8(2)
C2 Rh1 C13 97.41(19)
C10 Rh1 C13 62.14(18)
C9 Rh1 C13 37.6(2)
C1 Rh1 C11 93.03(19)
C2 Rh1 C11 121.9(2)
C10 Rh1 C11 36.84(19)
C9 Rh1 C11 61.98(18)
C13 Rh1 C11 60.88(19)
C1 Rh1 C12 121.3(2)
C2 Rh1 C12 93.59(19)
C10 Rh1 C12 61.35(19)
C9 Rh1 C12 62.17(19)
C13 Rh1 C12 36.8(2)
C11 Rh1 C12 35.8(2)
C1 Rh1 Fe2 96.68(14)
C2 Rh1 Fe2 50.44(13)
C10 Rh1 Fe2 146.82(14)
C9 Rh1 Fe2 115.00(13)
C13 Rh1 Fe2 109.45(14)
C11 Rh1 Fe2 168.46(15)
C12 Rh1 Fe2 132.64(16)
C1 Rh1 Fe1 49.49(15)
C2 Rh1 Fe1 95.86(13)
C10 Rh1 Fe1 109.16(13)
C9 Rh1 Fe1 115.91(14)
C13 Rh1 Fe1 148.15(17)
C11 Rh1 Fe1 131.96(15)
C12 Rh1 Fe1 167.76(16)
Fe2 Rh1 Fe1 59.57(2)
C1 Rh1 Rh2 50.28(13)
C2 Rh1 Rh2 49.14(13)
C10 Rh1 Rh2 145.43(13)
C9 Rh1 Rh2 173.67(13)
C13 Rh1 Rh2 145.31(14)
C11 Rh1 Rh2 124.00(13)
C12 Rh1 Rh2 123.66(14)
Fe2 Rh1 Rh2 59.620(18)
Fe1 Rh1 Rh2 59.019(16)
C2 Rh2 C1 99.00(19)
C2 Rh2 C20 95.6(2)
C1 Rh2 C20 153.5(2)
C2 Rh2 C19 127.2(3)
C1 Rh2 C19 133.7(3)
C20 Rh2 C19 37.0(3)
C2 Rh2 C23 155.2(2)
C1 Rh2 C23 98.6(2)
C20 Rh2 C23 61.8(2)
C19 Rh2 C23 37.9(3)
C2 Rh2 C21 95.2(2)
C1 Rh2 C21 119.7(2)
C20 Rh2 C21 36.5(2)
C19 Rh2 C21 61.4(2)
C23 Rh2 C21 60.8(2)
C2 Rh2 C22 125.2(2)
C1 Rh2 C22 92.7(2)
C20 Rh2 C22 60.9(2)
C19 Rh2 C22 61.7(2)
C23 Rh2 C22 36.4(2)
C21 Rh2 C22 35.9(2)
C2 Rh2 Fe1 97.56(13)
C1 Rh2 Fe1 49.54(14)
C20 Rh2 Fe1 149.2(2)
C19 Rh2 Fe1 116.04(18)
C23 Rh2 Fe1 107.16(15)
C21 Rh2 Fe1 164.55(17)
C22 Rh2 Fe1 128.65(17)
C2 Rh2 Fe2 50.31(14)
C1 Rh2 Fe2 95.05(14)
C20 Rh2 Fe2 111.23(17)
C19 Rh2 Fe2 114.11(17)
C23 Rh2 Fe2 144.3(2)
C21 Rh2 Fe2 136.02(17)
C22 Rh2 Fe2 171.63(16)
Fe1 Rh2 Fe2 59.43(2)
C2 Rh2 Rh1 50.83(13)
C1 Rh2 Rh1 49.10(13)
C20 Rh2 Rh1 144.73(19)
C19 Rh2 Rh1 172.58(15)
C23 Rh2 Rh1 147.15(18)
C21 Rh2 Rh1 124.64(16)
C22 Rh2 Rh1 125.62(15)
Fe1 Rh2 Rh1 59.496(16)
Fe2 Rh2 Rh1 58.726(17)
C3 Fe1 C4 90.5(3)
C3 Fe1 C5 93.4(3)
C4 Fe1 C5 103.8(3)
C3 Fe1 C1 73.8(3)
C4 Fe1 C1 118.9(2)
C5 Fe1 C1 135.0(2)
C3 Fe1 Fe2 164.3(2)
C4 Fe1 Fe2 105.2(2)
C5 Fe1 Fe2 83.61(19)
C1 Fe1 Fe2 97.46(14)
C3 Fe1 Rh2 104.4(2)
C4 Fe1 Rh2 156.90(19)
C5 Fe1 Rh2 93.02(17)
C1 Fe1 Rh2 51.62(14)
Fe2 Fe1 Rh2 60.52(2)
C3 Fe1 Rh1 118.9(2)
C4 Fe1 Rh1 95.95(19)
C5 Fe1 Rh1 141.95(19)
C1 Fe1 Rh1 50.34(14)
Fe2 Fe1 Rh1 59.73(2)
Rh2 Fe1 Rh1 61.485(17)
C6 Fe2 C8 89.3(3)
C6 Fe2 C7 92.2(4)
C8 Fe2 C7 103.6(3)
C6 Fe2 C2 79.2(3)
C8 Fe2 C2 122.9(3)
C7 Fe2 C2 132.3(2)
C6 Fe2 Fe1 167.4(3)
C8 Fe2 Fe1 102.3(2)
C7 Fe2 Fe1 80.4(2)
C2 Fe2 Fe1 98.10(13)
C6 Fe2 Rh1 109.3(3)
C8 Fe2 Rh1 157.6(2)
C7 Fe2 Rh1 88.56(18)
C2 Fe2 Rh1 52.26(13)
Fe1 Fe2 Rh1 60.70(2)
C6 Fe2 Rh2 123.7(3)
C8 Fe2 Rh2 97.8(2)
C7 Fe2 Rh2 138.24(19)
C2 Fe2 Rh2 50.35(13)
Fe1 Fe2 Rh2 60.05(2)
Rh1 Fe2 Rh2 61.654(17)
O1 C1 Fe1 131.2(7)
O1 C1 Rh1 131.7(7)
Fe1 C1 Rh1 80.16(18)
O1 C1 Rh2 133.5(7)
Fe1 C1 Rh2 78.84(18)
Rh1 C1 Rh2 80.61(17)
O2 C2 Fe2 135.8(4)
O2 C2 Rh2 131.8(4)
Fe2 C2 Rh2 79.34(17)
O2 C2 Rh1 130.8(4)
Fe2 C2 Rh1 77.30(16)
Rh2 C2 Rh1 80.02(16)
O3 C3 Fe1 177.6(7)
O4 C4 Fe1 175.2(6)
O5 C5 Fe1 174.7(6)
O6 C6 Fe2 178.3(9)
O7 C7 Fe2 173.7(6)
O8 C8 Fe2 177.0(7)
C13 C9 C10 106.0(4)
C13 C9 C14 127.0(6)
C10 C9 C14 126.4(6)
C13 C9 Rh1 71.2(3)
C10 C9 Rh1 70.7(2)
C14 C9 Rh1 129.5(4)
C11 C10 C9 107.6(4)
C11 C10 C15 125.9(6)
C9 C10 C15 126.2(6)
C11 C10 Rh1 72.0(3)
C9 C10 Rh1 71.5(3)
C15 C10 Rh1 127.2(4)
C12 C11 C10 109.6(5)
C12 C11 C16 125.5(6)
C10 C11 C16 124.6(6)
C12 C11 Rh1 72.2(3)
C10 C11 Rh1 71.1(3)
C16 C11 Rh1 128.1(4)
C11 C12 C13 108.6(5)
C11 C12 C17 126.3(7)
C13 C12 C17 124.8(6)
C11 C12 Rh1 72.0(3)
C13 C12 Rh1 71.4(3)
C17 C12 Rh1 127.6(4)
C12 C13 C9 108.2(4)
C12 C13 C18 125.5(6)
C9 C13 C18 126.1(6)
C12 C13 Rh1 71.8(3)
C9 C13 Rh1 71.2(3)
C18 C13 Rh1 126.6(4)
C9 C14 H14A 109.5
C9 C14 H14B 109.5
H14A C14 H14B 109.5
C9 C14 H14C 109.5
H14A C14 H14C 109.5
H14B C14 H14C 109.5
C10 C15 H15A 109.5
C10 C15 H15B 109.5
H15A C15 H15B 109.5
C10 C15 H15C 109.5
H15A C15 H15C 109.5
H15B C15 H15C 109.5
C11 C16 H16A 109.5
C11 C16 H16B 109.5
H16A C16 H16B 109.5
C11 C16 H16C 109.5
H16A C16 H16C 109.5
H16B C16 H16C 109.5
C12 C17 H17A 109.5
C12 C17 H17B 109.5
H17A C17 H17B 109.5
C12 C17 H17C 109.5
H17A C17 H17C 109.5
H17B C17 H17C 109.5
C13 C18 H18A 109.5
C13 C18 H18B 109.5
H18A C18 H18B 109.5
C13 C18 H18C 109.5
H18A C18 H18C 109.5
H18B C18 H18C 109.5
C20 C19 C23 106.4(5)
C20 C19 C24 129.0(9)
C23 C19 C24 124.0(9)
C20 C19 Rh2 71.4(3)
C23 C19 Rh2 71.3(3)
C24 C19 Rh2 129.1(4)
C21 C20 C19 108.5(6)
C21 C20 C25 124.4(8)
C19 C20 C25 127.0(8)
C21 C20 Rh2 72.5(3)
C19 C20 Rh2 71.5(3)
C25 C20 Rh2 124.5(5)
C22 C21 C20 108.9(6)
C22 C21 C26 124.5(7)
C20 C21 C26 126.5(7)
C22 C21 Rh2 72.2(3)
C20 C21 Rh2 71.0(3)
C26 C21 Rh2 125.8(5)
C21 C22 C23 108.8(5)
C21 C22 C27 124.8(7)
C23 C22 C27 126.1(7)
C21 C22 Rh2 71.9(3)
C23 C22 Rh2 71.2(3)
C27 C22 Rh2 127.4(4)
C22 C23 C19 107.5(5)
C22 C23 C28 126.1(9)
C19 C23 C28 126.2(9)
C22 C23 Rh2 72.3(3)
C19 C23 Rh2 70.8(3)
C28 C23 Rh2 126.6(4)
C19 C24 H24A 109.5
C19 C24 H24B 109.5
H24A C24 H24B 109.5
C19 C24 H24C 109.5
H24A C24 H24C 109.5
H24B C24 H24C 109.5
C20 C25 H25A 109.5
C20 C25 H25B 109.5
H25A C25 H25B 109.5
C20 C25 H25C 109.5
H25A C25 H25C 109.5
H25B C25 H25C 109.5
C21 C26 H26A 109.5
C21 C26 H26B 109.5
H26A C26 H26B 109.5
C21 C26 H26C 109.5
H26A C26 H26C 109.5
H26B C26 H26C 109.5
C22 C27 H27A 109.5
C22 C27 H27B 109.5
H27A C27 H27B 109.5
C22 C27 H27C 109.5
H27A C27 H27C 109.5
H27B C27 H27C 109.5
C23 C28 H28A 109.5
C23 C28 H28B 109.5
H28A C28 H28B 109.5
C23 C28 H28C 109.5
H28A C28 H28C 109.5
H28B C28 H28C 109.5

loop_
_geom_bond_atom_site_label_1
_geom_bond_atom_site_label_2
_geom_bond_distance
Rh1 C1 2.040(5)
Rh1 C2 2.096(5)
Rh1 C10 2.227(4)
Rh1 C9 2.237(4)
Rh1 C13 2.237(4)
Rh1 C11 2.239(5)
Rh1 C12 2.242(5)
Rh1 Fe2 2.5862(7)
Rh1 Fe1 2.6113(7)
Rh1 Rh2 2.6631(4)
Rh2 C2 2.045(5)
Rh2 C1 2.076(5)
Rh2 C20 2.221(5)
Rh2 C19 2.223(5)
Rh2 C23 2.230(5)
Rh2 C21 2.240(5)
Rh2 C22 2.244(5)
Rh2 Fe1 2.5984(7)
Rh2 Fe2 2.6104(7)
Fe1 C3 1.758(7)
Fe1 C4 1.769(6)
Fe1 C5 1.782(6)
Fe1 C1 2.015(5)
Fe1 Fe2 2.5821(9)
Fe2 C6 1.752(7)
Fe2 C8 1.768(6)
Fe2 C7 1.787(6)
Fe2 C2 2.044(5)
O1 C1 1.220(10)
O2 C2 1.205(6)
O3 C3 1.144(8)
O4 C4 1.151(7)
O5 C5 1.158(7)
O6 C6 1.139(8)
O7 C7 1.142(7)
O8 C8 1.144(7)
C9 C13 1.441(8)
C9 C10 1.445(7)
C9 C14 1.492(8)
C10 C11 1.411(7)
C10 C15 1.495(7)
C11 C12 1.378(8)
C11 C16 1.497(8)
C12 C13 1.414(8)
C12 C17 1.491(8)
C13 C18 1.495(8)
C14 H14A 0.9800
C14 H14B 0.9800
C14 H14C 0.9800
C15 H15A 0.9800
C15 H15B 0.9800
C15 H15C 0.9800
C16 H16A 0.9800
C16 H16B 0.9800
C16 H16C 0.9800
C17 H17A 0.9800
C17 H17B 0.9800
C17 H17C 0.9800
C18 H18A 0.9800
C18 H18B 0.9800
C18 H18C 0.9800
C19 C20 1.411(10)
C19 C23 1.444(10)
C19 C24 1.491(9)
C20 C21 1.396(9)
C20 C25 1.494(9)
C21 C22 1.383(9)
C21 C26 1.524(10)
C22 C23 1.398(9)
C22 C27 1.504(9)
C23 C28 1.491(9)
C24 H24A 0.9800
C24 H24B 0.9800
C24 H24C 0.9800
C25 H25A 0.9800
C25 H25B 0.9800
C25 H25C 0.9800
C26 H26A 0.9800
C26 H26B 0.9800
C26 H26C 0.9800
C27 H27A 0.9800
C27 H27B 0.9800
C27 H27C 0.9800
C28 H28A 0.9800
C28 H28B 0.9800
C28 H28C 0.9800

loop_
_geom_torsion_atom_site_label_1
_geom_torsion_atom_site_label_2
_geom_torsion_atom_site_label_3
_geom_torsion_atom_site_label_4
_geom_torsion
C1 Rh1 Rh2 C2 -166.5(3)
C10 Rh1 Rh2 C2 -148.7(3)
C9 Rh1 Rh2 C2 94.7(13)
C13 Rh1 Rh2 C2 -18.3(3)
C11 Rh1 Rh2 C2 -105.0(3)
C12 Rh1 Rh2 C2 -61.5(3)
Fe2 Rh1 Rh2 C2 62.03(18)
Fe1 Rh1 Rh2 C2 132.60(18)
C2 Rh1 Rh2 C1 166.5(3)
C10 Rh1 Rh2 C1 17.7(3)
C9 Rh1 Rh2 C1 -98.8(13)
C13 Rh1 Rh2 C1 148.2(3)
C11 Rh1 Rh2 C1 61.5(3)
C12 Rh1 Rh2 C1 104.9(3)
Fe2 Rh1 Rh2 C1 -131.48(19)
Fe1 Rh1 Rh2 C1 -60.91(19)
C1 Rh1 Rh2 C20 -145.7(4)
C2 Rh1 Rh2 C20 20.8(4)
C10 Rh1 Rh2 C20 -128.0(4)
C9 Rh1 Rh2 C20 115.5(14)
C13 Rh1 Rh2 C20 2.5(4)
C11 Rh1 Rh2 C20 -84.2(4)
C12 Rh1 Rh2 C20 -40.8(4)
Fe2 Rh1 Rh2 C20 82.8(3)
Fe1 Rh1 Rh2 C20 153.4(3)
C1 Rh1 Rh2 C19 115.6(16)
C2 Rh1 Rh2 C19 -77.9(16)
C10 Rh1 Rh2 C19 133.4(16)
C9 Rh1 Rh2 C19 17(2)
C13 Rh1 Rh2 C19 -96.1(16)
C11 Rh1 Rh2 C19 177.1(16)
C12 Rh1 Rh2 C19 -139.4(16)
Fe2 Rh1 Rh2 C19 -15.8(16)
Fe1 Rh1 Rh2 C19 54.7(16)
C1 Rh1 Rh2 C23 -12.8(4)
C2 Rh1 Rh2 C23 153.7(4)
C10 Rh1 Rh2 C23 5.0(4)
C9 Rh1 Rh2 C23 -111.5(14)
C13 Rh1 Rh2 C23 135.5(4)
C11 Rh1 Rh2 C23 48.7(4)
C12 Rh1 Rh2 C23 92.2(4)
Fe2 Rh1 Rh2 C23 -144.2(3)
Fe1 Rh1 Rh2 C23 -73.7(3)
C1 Rh1 Rh2 C21 -101.4(3)
C2 Rh1 Rh2 C21 65.1(3)
C10 Rh1 Rh2 C21 -83.7(3)
C9 Rh1 Rh2 C21 159.8(13)
C13 Rh1 Rh2 C21 46.8(3)
C11 Rh1 Rh2 C21 -39.9(3)
C12 Rh1 Rh2 C21 3.6(3)
Fe2 Rh1 Rh2 C21 127.1(2)
Fe1 Rh1 Rh2 C21 -162.3(2)
C1 Rh1 Rh2 C22 -57.1(3)
C2 Rh1 Rh2 C22 109.4(3)
C10 Rh1 Rh2 C22 -39.4(3)
C9 Rh1 Rh2 C22 -155.9(13)
C13 Rh1 Rh2 C22 91.1(4)
C11 Rh1 Rh2 C22 4.4(3)
C12 Rh1 Rh2 C22 47.9(3)
Fe2 Rh1 Rh2 C22 171.4(2)
Fe1 Rh1 Rh2 C22 -118.0(2)
C1 Rh1 Rh2 Fe1 60.91(19)
C2 Rh1 Rh2 Fe1 -132.60(18)
C10 Rh1 Rh2 Fe1 78.7(2)
C9 Rh1 Rh2 Fe1 -37.9(13)
C13 Rh1 Rh2 Fe1 -150.9(3)
C11 Rh1 Rh2 Fe1 122.40(18)
C12 Rh1 Rh2 Fe1 165.86(19)
Fe2 Rh1 Rh2 Fe1 -70.56(3)
C1 Rh1 Rh2 Fe2 131.48(19)
C2 Rh1 Rh2 Fe2 -62.03(18)
C10 Rh1 Rh2 Fe2 149.2(2)
C9 Rh1 Rh2 Fe2 32.7(13)
C13 Rh1 Rh2 Fe2 -80.3(3)
C11 Rh1 Rh2 Fe2 -167.04(18)
C12 Rh1 Rh2 Fe2 -123.6(2)
Fe1 Rh1 Rh2 Fe2 70.56(3)
C2 Rh2 Fe1 C3 -150.5(3)
C1 Rh2 Fe1 C3 -55.1(3)
C20 Rh2 Fe1 C3 95.0(4)
C19 Rh2 Fe1 C3 71.3(3)
C23 Rh2 Fe1 C3 31.6(3)
C21 Rh2 Fe1 C3 -5.2(7)
C22 Rh2 Fe1 C3 -2.2(3)
Fe2 Rh2 Fe1 C3 175.2(2)
Rh1 Rh2 Fe1 C3 -115.4(2)
C2 Rh2 Fe1 C4 -21.9(5)
C1 Rh2 Fe1 C4 73.5(5)
C20 Rh2 Fe1 C4 -136.4(6)
C19 Rh2 Fe1 C4 -160.0(5)
C23 Rh2 Fe1 C4 160.3(5)
C21 Rh2 Fe1 C4 123.5(8)
C22 Rh2 Fe1 C4 126.5(5)
Fe2 Rh2 Fe1 C4 -56.1(5)
Rh1 Rh2 Fe1 C4 13.3(5)
C2 Rh2 Fe1 C5 115.2(2)
C1 Rh2 Fe1 C5 -149.4(3)
C20 Rh2 Fe1 C5 0.7(4)
C19 Rh2 Fe1 C5 -22.9(3)
C23 Rh2 Fe1 C5 -62.7(3)
C21 Rh2 Fe1 C5 -99.5(6)
C22 Rh2 Fe1 C5 -96.4(3)
Fe2 Rh2 Fe1 C5 80.92(19)
Rh1 Rh2 Fe1 C5 150.32(19)
C2 Rh2 Fe1 C1 -95.4(2)
C20 Rh2 Fe1 C1 150.1(4)
C19 Rh2 Fe1 C1 126.5(3)
C23 Rh2 Fe1 C1 86.7(3)
C21 Rh2 Fe1 C1 49.9(6)
C22 Rh2 Fe1 C1 53.0(3)
Fe2 Rh2 Fe1 C1 -129.65(18)
Rh1 Rh2 Fe1 C1 -60.25(18)
C2 Rh2 Fe1 Fe2 34.25(14)
C1 Rh2 Fe1 Fe2 129.65(18)
C20 Rh2 Fe1 Fe2 -80.2(3)
C19 Rh2 Fe1 Fe2 -103.9(2)
C23 Rh2 Fe1 Fe2 -143.6(2)
C21 Rh2 Fe1 Fe2 179.6(6)
C22 Rh2 Fe1 Fe2 -177.4(2)
Rh1 Rh2 Fe1 Fe2 69.40(2)
C2 Rh2 Fe1 Rh1 -35.15(14)
C1 Rh2 Fe1 Rh1 60.25(18)
C20 Rh2 Fe1 Rh1 -149.6(3)
C19 Rh2 Fe1 Rh1 -173.3(2)
C23 Rh2 Fe1 Rh1 147.0(2)
C21 Rh2 Fe1 Rh1 110.2(6)
C22 Rh2 Fe1 Rh1 113.2(2)
Fe2 Rh2 Fe1 Rh1 -69.40(2)
C1 Rh1 Fe1 C3 29.2(3)
C2 Rh1 Fe1 C3 125.4(3)
C10 Rh1 Fe1 C3 -52.5(3)
C9 Rh1 Fe1 C3 -92.9(3)
C13 Rh1 Fe1 C3 -120.3(3)
C11 Rh1 Fe1 C3 -18.3(3)
C12 Rh1 Fe1 C3 -15.0(7)
Fe2 Rh1 Fe1 C3 162.0(3)
Rh2 Rh1 Fe1 C3 91.4(3)
C1 Rh1 Fe1 C4 123.1(3)
C2 Rh1 Fe1 C4 -140.8(2)
C10 Rh1 Fe1 C4 41.3(2)
C9 Rh1 Fe1 C4 0.9(2)
C13 Rh1 Fe1 C4 -26.5(3)
C11 Rh1 Fe1 C4 75.5(3)
C12 Rh1 Fe1 C4 78.8(7)
Fe2 Rh1 Fe1 C4 -104.2(2)
Rh2 Rh1 Fe1 C4 -174.8(2)
C1 Rh1 Fe1 C5 -115.5(3)
C2 Rh1 Fe1 C5 -19.3(3)
C10 Rh1 Fe1 C5 162.7(3)
C9 Rh1 Fe1 C5 122.3(3)
C13 Rh1 Fe1 C5 95.0(4)
C11 Rh1 Fe1 C5 -163.1(3)
C12 Rh1 Fe1 C5 -159.7(7)
Fe2 Rh1 Fe1 C5 17.3(3)
Rh2 Rh1 Fe1 C5 -53.3(3)
C2 Rh1 Fe1 C1 96.2(2)
C10 Rh1 Fe1 C1 -81.8(2)
C9 Rh1 Fe1 C1 -122.2(2)
C13 Rh1 Fe1 C1 -149.6(3)
C11 Rh1 Fe1 C1 -47.6(3)
C12 Rh1 Fe1 C1 -44.2(7)
Fe2 Rh1 Fe1 C1 132.78(18)
Rh2 Rh1 Fe1 C1 62.14(18)
C1 Rh1 Fe1 Fe2 -132.78(18)
C2 Rh1 Fe1 Fe2 -36.61(14)
C10 Rh1 Fe1 Fe2 145.44(15)
C9 Rh1 Fe1 Fe2 105.04(16)
C13 Rh1 Fe1 Fe2 77.7(2)
C11 Rh1 Fe1 Fe2 179.64(18)
C12 Rh1 Fe1 Fe2 -177.0(7)
Rh2 Rh1 Fe1 Fe2 -70.64(2)
C1 Rh1 Fe1 Rh2 -62.14(18)
C2 Rh1 Fe1 Rh2 34.03(14)
C10 Rh1 Fe1 Rh2 -143.92(15)
C9 Rh1 Fe1 Rh2 175.68(15)
C13 Rh1 Fe1 Rh2 148.3(2)
C11 Rh1 Fe1 Rh2 -109.71(18)
C12 Rh1 Fe1 Rh2 -106.4(7)
Fe2 Rh1 Fe1 Rh2 70.64(2)
C3 Fe1 Fe2 C6 -128.4(15)
C4 Fe1 Fe2 C6 49.3(12)
C5 Fe1 Fe2 C6 151.9(12)
C1 Fe1 Fe2 C6 -73.5(12)
Rh2 Fe1 Fe2 C6 -111.0(12)
Rh1 Fe1 Fe2 C6 -38.8(12)
C3 Fe1 Fe2 C8 74.6(9)
C4 Fe1 Fe2 C8 -107.7(3)
C5 Fe1 Fe2 C8 -5.1(3)
C1 Fe1 Fe2 C8 129.5(3)
Rh2 Fe1 Fe2 C8 92.0(2)
Rh1 Fe1 Fe2 C8 164.3(2)
C3 Fe1 Fe2 C7 176.6(9)
C4 Fe1 Fe2 C7 -5.7(3)
C5 Fe1 Fe2 C7 96.9(3)
C1 Fe1 Fe2 C7 -128.5(2)
Rh2 Fe1 Fe2 C7 -166.0(2)
Rh1 Fe1 Fe2 C7 -93.75(19)
C3 Fe1 Fe2 C2 -51.8(9)
C4 Fe1 Fe2 C2 125.9(2)
C5 Fe1 Fe2 C2 -131.5(2)
C1 Fe1 Fe2 C2 3.2(2)
Rh2 Fe1 Fe2 C2 -34.32(14)
Rh1 Fe1 Fe2 C2 37.92(14)
C3 Fe1 Fe2 Rh1 -89.7(9)
C4 Fe1 Fe2 Rh1 88.0(2)
C5 Fe1 Fe2 Rh1 -169.38(17)
C1 Fe1 Fe2 Rh1 -34.74(14)
Rh2 Fe1 Fe2 Rh1 -72.243(18)
C3 Fe1 Fe2 Rh2 -17.4(9)
C4 Fe1 Fe2 Rh2 160.3(2)
C5 Fe1 Fe2 Rh2 -97.13(17)
C1 Fe1 Fe2 Rh2 37.50(14)
Rh1 Fe1 Fe2 Rh2 72.243(18)
C1 Rh1 Fe2 C6 -154.1(3)
C2 Rh1 Fe2 C6 -58.6(4)
C10 Rh1 Fe2 C6 93.4(4)
C9 Rh1 Fe2 C6 65.1(3)
C13 Rh1 Fe2 C6 24.8(4)
C11 Rh1 Fe2 C6 -7.0(7)
C12 Rh1 Fe2 C6 -9.2(4)
Fe1 Rh1 Fe2 C6 171.7(3)
Rh2 Rh1 Fe2 C6 -118.6(3)
C1 Rh1 Fe2 C8 -9.9(6)
C2 Rh1 Fe2 C8 85.6(6)
C10 Rh1 Fe2 C8 -122.4(6)
C9 Rh1 Fe2 C8 -150.7(6)
C13 Rh1 Fe2 C8 169.1(6)
C11 Rh1 Fe2 C8 137.2(9)
C12 Rh1 Fe2 C8 135.1(6)
Fe1 Rh1 Fe2 C8 -44.1(6)
Rh2 Rh1 Fe2 C8 25.6(6)
C1 Rh1 Fe2 C7 114.0(3)
C2 Rh1 Fe2 C7 -150.5(3)
C10 Rh1 Fe2 C7 1.5(3)
C9 Rh1 Fe2 C7 -26.7(3)
C13 Rh1 Fe2 C7 -67.0(3)
C11 Rh1 Fe2 C7 -98.8(7)
C12 Rh1 Fe2 C7 -101.0(3)
Fe1 Rh1 Fe2 C7 79.8(2)
Rh2 Rh1 Fe2 C7 149.5(2)
C1 Rh1 Fe2 C2 -95.5(2)
C10 Rh1 Fe2 C2 152.0(3)
C9 Rh1 Fe2 C2 123.7(2)
C13 Rh1 Fe2 C2 83.4(2)
C11 Rh1 Fe2 C2 51.6(7)
C12 Rh1 Fe2 C2 49.4(3)
Fe1 Rh1 Fe2 C2 -129.70(17)
Rh2 Rh1 Fe2 C2 -60.04(17)
C1 Rh1 Fe2 Fe1 34.19(14)
C2 Rh1 Fe2 Fe1 129.70(17)
C10 Rh1 Fe2 Fe1 -78.3(2)
C9 Rh1 Fe2 Fe1 -106.58(16)
C13 Rh1 Fe2 Fe1 -146.86(17)
C11 Rh1 Fe2 Fe1 -178.7(7)
C12 Rh1 Fe2 Fe1 179.14(19)
Rh2 Rh1 Fe2 Fe1 69.65(2)
C1 Rh1 Fe2 Rh2 -35.47(14)
C2 Rh1 Fe2 Rh2 60.04(17)
C10 Rh1 Fe2 Rh2 -147.9(2)
C9 Rh1 Fe2 Rh2 -176.23(16)
C13 Rh1 Fe2 Rh2 143.49(17)
C11 Rh1 Fe2 Rh2 111.7(7)
C12 Rh1 Fe2 Rh2 109.49(19)
Fe1 Rh1 Fe2 Rh2 -69.65(2)
C2 Rh2 Fe2 C6 32.3(4)
C1 Rh2 Fe2 C6 129.8(4)
C20 Rh2 Fe2 C6 -46.9(4)
C19 Rh2 Fe2 C6 -87.0(4)
C23 Rh2 Fe2 C6 -117.7(4)
C21 Rh2 Fe2 C6 -14.0(4)
C22 Rh2 Fe2 C6 -28.4(12)
Fe1 Rh2 Fe2 C6 165.9(4)
Rh1 Rh2 Fe2 C6 95.2(4)
C2 Rh2 Fe2 C8 126.7(3)
C1 Rh2 Fe2 C8 -135.8(3)
C20 Rh2 Fe2 C8 47.5(3)
C19 Rh2 Fe2 C8 7.3(3)
C23 Rh2 Fe2 C8 -23.4(3)
C21 Rh2 Fe2 C8 80.4(3)
C22 Rh2 Fe2 C8 65.9(12)
Fe1 Rh2 Fe2 C8 -99.8(2)
Rh1 Rh2 Fe2 C8 -170.4(2)
C2 Rh2 Fe2 C7 -112.5(4)
C1 Rh2 Fe2 C7 -15.0(3)
C20 Rh2 Fe2 C7 168.3(4)
C19 Rh2 Fe2 C7 128.1(4)
C23 Rh2 Fe2 C7 97.4(4)
C21 Rh2 Fe2 C7 -158.8(4)
C22 Rh2 Fe2 C7 -173.3(12)
Fe1 Rh2 Fe2 C7 21.0(3)
Rh1 Rh2 Fe2 C7 -49.7(3)
C1 Rh2 Fe2 C2 97.5(2)
C20 Rh2 Fe2 C2 -79.2(3)
C19 Rh2 Fe2 C2 -119.4(3)
C23 Rh2 Fe2 C2 -150.1(3)
C21 Rh2 Fe2 C2 -46.3(3)
C22 Rh2 Fe2 C2 -60.7(12)
Fe1 Rh2 Fe2 C2 133.53(17)
Rh1 Rh2 Fe2 C2 62.86(17)
C2 Rh2 Fe2 Fe1 -133.53(17)
C1 Rh2 Fe2 Fe1 -36.02(14)
C20 Rh2 Fe2 Fe1 147.3(2)
C19 Rh2 Fe2 Fe1 107.1(2)
C23 Rh2 Fe2 Fe1 76.4(3)
C21 Rh2 Fe2 Fe1 -179.8(2)
C22 Rh2 Fe2 Fe1 165.7(11)
Rh1 Rh2 Fe2 Fe1 -70.67(2)
C2 Rh2 Fe2 Rh1 -62.86(17)
C1 Rh2 Fe2 Rh1 34.65(14)
C20 Rh2 Fe2 Rh1 -142.1(2)
C19 Rh2 Fe2 Rh1 177.8(2)
C23 Rh2 Fe2 Rh1 147.1(3)
C21 Rh2 Fe2 Rh1 -109.2(2)
C22 Rh2 Fe2 Rh1 -123.6(11)
Fe1 Rh2 Fe2 Rh1 70.67(2)
C3 Fe1 C1 O1 -15.4(9)
C4 Fe1 C1 O1 65.9(9)
C5 Fe1 C1 O1 -93.6(9)
Fe2 Fe1 C1 O1 177.9(8)
Rh2 Fe1 C1 O1 -139.5(9)
Rh1 Fe1 C1 O1 138.2(9)
C3 Fe1 C1 Rh1 -153.6(3)
C4 Fe1 C1 Rh1 -72.3(3)
C5 Fe1 C1 Rh1 128.2(3)
Fe2 Fe1 C1 Rh1 39.74(13)
Rh2 Fe1 C1 Rh1 82.27(14)
C3 Fe1 C1 Rh2 124.2(3)
C4 Fe1 C1 Rh2 -154.5(2)
C5 Fe1 C1 Rh2 45.9(3)
Fe2 Fe1 C1 Rh2 -42.53(12)
Rh1 Fe1 C1 Rh2 -82.27(14)
C2 Rh1 C1 O1 131.7(9)
C10 Rh1 C1 O1 -28.0(9)
C9 Rh1 C1 O1 -46.2(9)
C13 Rh1 C1 O1 4.8(11)
C11 Rh1 C1 O1 8.8(9)
C12 Rh1 C1 O1 32.2(9)
Fe2 Rh1 C1 O1 -177.4(9)
Fe1 Rh1 C1 O1 -137.8(9)
Rh2 Rh1 C1 O1 142.0(9)
C2 Rh1 C1 Fe1 -90.48(18)
C10 Rh1 C1 Fe1 109.83(18)
C9 Rh1 C1 Fe1 91.6(2)
C13 Rh1 C1 Fe1 142.7(4)
C11 Rh1 C1 Fe1 146.66(18)
C12 Rh1 C1 Fe1 170.04(16)
Fe2 Rh1 C1 Fe1 -39.59(13)
Rh2 Rh1 C1 Fe1 -80.18(15)
C2 Rh1 C1 Rh2 -10.3(2)
C10 Rh1 C1 Rh2 -169.98(17)
C9 Rh1 C1 Rh2 171.77(17)
C13 Rh1 C1 Rh2 -137.2(4)
C11 Rh1 C1 Rh2 -133.16(18)
C12 Rh1 C1 Rh2 -109.8(2)
Fe2 Rh1 C1 Rh2 40.60(13)
Fe1 Rh1 C1 Rh2 80.18(15)
C2 Rh2 C1 O1 -130.1(9)
C20 Rh2 C1 O1 -7.5(12)
C19 Rh2 C1 O1 48.7(10)
C23 Rh2 C1 O1 32.4(9)
C21 Rh2 C1 O1 -28.8(10)
C22 Rh2 C1 O1 -3.7(9)
Fe1 Rh2 C1 O1 137.7(10)
Fe2 Rh2 C1 O1 179.4(9)
Rh1 Rh2 C1 O1 -140.6(10)
C2 Rh2 C1 Fe1 92.30(18)
C20 Rh2 C1 Fe1 -145.1(5)
C19 Rh2 C1 Fe1 -89.0(3)
C23 Rh2 C1 Fe1 -105.2(2)
C21 Rh2 C1 Fe1 -166.43(19)
C22 Rh2 C1 Fe1 -141.4(2)
Fe2 Rh2 C1 Fe1 41.72(13)
Rh1 Rh2 C1 Fe1 81.73(16)
C2 Rh2 C1 Rh1 10.6(2)
C20 Rh2 C1 Rh1 133.1(5)
C19 Rh2 C1 Rh1 -170.7(2)
C23 Rh2 C1 Rh1 173.0(2)
C21 Rh2 C1 Rh1 111.8(2)
C22 Rh2 C1 Rh1 136.9(2)
Fe1 Rh2 C1 Rh1 -81.73(16)
Fe2 Rh2 C1 Rh1 -40.00(13)
C6 Fe2 C2 O2 -11.8(6)
C8 Fe2 C2 O2 70.2(7)
C7 Fe2 C2 O2 -95.0(6)
Fe1 Fe2 C2 O2 -179.4(6)
Rh1 Fe2 C2 O2 -136.7(6)
Rh2 Fe2 C2 O2 141.2(6)
C6 Fe2 C2 Rh2 -153.1(3)
C8 Fe2 C2 Rh2 -71.1(3)
C7 Fe2 C2 Rh2 123.8(3)
Fe1 Fe2 C2 Rh2 39.39(12)
Rh1 Fe2 C2 Rh2 82.05(14)
C6 Fe2 C2 Rh1 124.9(3)
C8 Fe2 C2 Rh1 -153.1(3)
C7 Fe2 C2 Rh1 41.7(3)
Fe1 Fe2 C2 Rh1 -42.67(12)
Rh2 Fe2 C2 Rh1 -82.05(14)
C1 Rh2 C2 O2 126.8(5)
C20 Rh2 C2 O2 -31.0(6)
C19 Rh2 C2 O2 -52.0(6)
C23 Rh2 C2 O2 -8.0(9)
C21 Rh2 C2 O2 5.6(6)
C22 Rh2 C2 O2 27.0(6)
Fe1 Rh2 C2 O2 176.9(5)
Fe2 Rh2 C2 O2 -144.1(6)
Rh1 Rh2 C2 O2 137.1(6)
C1 Rh2 C2 Fe2 -89.11(18)
C20 Rh2 C2 Fe2 113.1(2)
C19 Rh2 C2 Fe2 92.1(2)
C23 Rh2 C2 Fe2 136.1(5)
C21 Rh2 C2 Fe2 149.72(19)
C22 Rh2 C2 Fe2 171.06(18)
Fe1 Rh2 C2 Fe2 -39.03(12)
Rh1 Rh2 C2 Fe2 -78.81(14)
C1 Rh2 C2 Rh1 -10.3(2)
C20 Rh2 C2 Rh1 -168.1(2)
C19 Rh2 C2 Rh1 170.87(19)
C23 Rh2 C2 Rh1 -145.1(5)
C21 Rh2 C2 Rh1 -131.5(2)
C22 Rh2 C2 Rh1 -110.1(2)
Fe1 Rh2 C2 Rh1 39.78(13)
Fe2 Rh2 C2 Rh1 78.81(14)
C1 Rh1 C2 O2 -127.5(5)
C10 Rh1 C2 O2 -1.9(9)
C9 Rh1 C2 O2 50.4(6)
C13 Rh1 C2 O2 31.7(6)
C11 Rh1 C2 O2 -28.5(6)
C12 Rh1 C2 O2 -5.1(6)
Fe2 Rh1 C2 O2 140.8(6)
Fe1 Rh1 C2 O2 -177.3(5)
Rh2 Rh1 C2 O2 -137.9(6)
C1 Rh1 C2 Fe2 91.68(18)
C10 Rh1 C2 Fe2 -142.7(4)
C9 Rh1 C2 Fe2 -90.4(2)
C13 Rh1 C2 Fe2 -109.15(19)
C11 Rh1 C2 Fe2 -169.36(16)
C12 Rh1 C2 Fe2 -145.95(19)
Fe1 Rh1 C2 Fe2 41.83(12)
Rh2 Rh1 C2 Fe2 81.21(15)
C1 Rh1 C2 Rh2 10.5(2)
C10 Rh1 C2 Rh2 136.1(4)
C9 Rh1 C2 Rh2 -171.62(17)
C13 Rh1 C2 Rh2 169.64(19)
C11 Rh1 C2 Rh2 109.44(19)
C12 Rh1 C2 Rh2 132.85(19)
Fe2 Rh1 C2 Rh2 -81.21(14)
Fe1 Rh1 C2 Rh2 -39.38(13)
C4 Fe1 C3 O3 73(16)
C5 Fe1 C3 O3 -31(16)
C1 Fe1 C3 O3 -167(16)
Fe2 Fe1 C3 O3 -110(15)
Rh2 Fe1 C3 O3 -125(16)
Rh1 Fe1 C3 O3 170(16)
C3 Fe1 C4 O4 -9(7)
C5 Fe1 C4 O4 85(7)
C1 Fe1 C4 O4 -81(7)
Fe2 Fe1 C4 O4 172(7)
Rh2 Fe1 C4 O4 -140(6)
Rh1 Fe1 C4 O4 -128(7)
C3 Fe1 C5 O5 4(6)
C4 Fe1 C5 O5 -87(6)
C1 Fe1 C5 O5 75(6)
Fe2 Fe1 C5 O5 169(6)
Rh2 Fe1 C5 O5 109(6)
Rh1 Fe1 C5 O5 154(5)
C8 Fe2 C6 O6 16(33)
C7 Fe2 C6 O6 -88(33)
C2 Fe2 C6 O6 140(33)
Fe1 Fe2 C6 O6 -142(33)
Rh1 Fe2 C6 O6 -177(100)
Rh2 Fe2 C6 O6 115(33)
C6 Fe2 C7 O7 14(5)
C8 Fe2 C7 O7 -75(5)
C2 Fe2 C7 O7 92(5)
Fe1 Fe2 C7 O7 -176(5)
Rh1 Fe2 C7 O7 124(5)
Rh2 Fe2 C7 O7 166(5)
C6 Fe2 C8 O8 -14(13)
C7 Fe2 C8 O8 78(13)
C2 Fe2 C8 O8 -90(13)
Fe1 Fe2 C8 O8 161(13)
Rh1 Fe2 C8 O8 -160(12)
Rh2 Fe2 C8 O8 -138(13)
C1 Rh1 C9 C13 145.8(3)
C2 Rh1 C9 C13 -31.5(4)
C10 Rh1 C9 C13 115.2(4)
C11 Rh1 C9 C13 77.7(3)
C12 Rh1 C9 C13 37.0(3)
Fe2 Rh1 C9 C13 -89.8(3)
Fe1 Rh1 C9 C13 -156.6(3)
Rh2 Rh1 C9 C13 -120.7(12)
C1 Rh1 C9 C10 30.5(4)
C2 Rh1 C9 C10 -146.8(3)
C13 Rh1 C9 C10 -115.2(4)
C11 Rh1 C9 C10 -37.5(3)
C12 Rh1 C9 C10 -78.2(3)
Fe2 Rh1 C9 C10 155.0(2)
Fe1 Rh1 C9 C10 88.2(3)
Rh2 Rh1 C9 C10 124.0(12)
C1 Rh1 C9 C14 -91.3(7)
C2 Rh1 C9 C14 91.4(7)
C10 Rh1 C9 C14 -121.8(8)
C13 Rh1 C9 C14 122.9(8)
C11 Rh1 C9 C14 -159.3(7)
C12 Rh1 C9 C14 159.9(7)
Fe2 Rh1 C9 C14 33.1(7)
Fe1 Rh1 C9 C14 -33.6(7)
Rh2 Rh1 C9 C14 2.2(18)
C13 C9 C10 C11 0.5(5)
C14 C9 C10 C11 -171.2(5)
Rh1 C9 C10 C11 63.4(3)
C13 C9 C10 C15 174.1(5)
C14 C9 C10 C15 2.4(8)
Rh1 C9 C10 C15 -123.0(5)
C13 C9 C10 Rh1 -63.0(3)
C14 C9 C10 Rh1 125.4(5)
C1 Rh1 C10 C11 86.6(3)
C2 Rh1 C10 C11 -39.4(6)
C9 Rh1 C10 C11 -116.3(4)
C13 Rh1 C10 C11 -77.7(3)
C12 Rh1 C10 C11 -35.7(3)
Fe2 Rh1 C10 C11 -160.8(2)
Fe1 Rh1 C10 C11 135.8(3)
Rh2 Rh1 C10 C11 72.9(4)
C1 Rh1 C10 C9 -157.1(3)
C2 Rh1 C10 C9 76.9(5)
C13 Rh1 C10 C9 38.6(3)
C11 Rh1 C10 C9 116.3(4)
C12 Rh1 C10 C9 80.6(3)
Fe2 Rh1 C10 C9 -44.5(4)
Fe1 Rh1 C10 C9 -107.9(3)
Rh2 Rh1 C10 C9 -170.7(2)
C1 Rh1 C10 C15 -35.3(6)
C2 Rh1 C10 C15 -161.3(6)
C9 Rh1 C10 C15 121.8(7)
C13 Rh1 C10 C15 160.4(7)
C11 Rh1 C10 C15 -121.9(7)
C12 Rh1 C10 C15 -157.6(7)
Fe2 Rh1 C10 C15 77.3(7)
Fe1 Rh1 C10 C15 13.9(6)
Rh2 Rh1 C10 C15 -48.9(7)
C9 C10 C11 C12 -0.8(5)
C15 C10 C11 C12 -174.4(5)
Rh1 C10 C11 C12 62.3(3)
C9 C10 C11 C16 173.1(5)
C15 C10 C11 C16 -0.5(8)
Rh1 C10 C11 C16 -123.8(5)
C9 C10 C11 Rh1 -63.1(3)
C15 C10 C11 Rh1 123.3(5)
C1 Rh1 C11 C12 144.6(3)
C2 Rh1 C11 C12 42.6(4)
C10 Rh1 C11 C12 -118.9(4)
C9 Rh1 C11 C12 -80.4(3)
C13 Rh1 C11 C12 -37.4(3)
Fe2 Rh1 C11 C12 -2.7(9)
Fe1 Rh1 C11 C12 178.8(3)
Rh2 Rh1 C11 C12 102.0(3)
C1 Rh1 C11 C10 -96.5(3)
C2 Rh1 C11 C10 161.5(3)
C9 Rh1 C11 C10 38.5(3)
C13 Rh1 C11 C10 81.5(3)
C12 Rh1 C11 C10 118.9(4)
Fe2 Rh1 C11 C10 116.1(7)
Fe1 Rh1 C11 C10 -62.3(3)
Rh2 Rh1 C11 C10 -139.1(2)
C1 Rh1 C11 C16 23.1(7)
C2 Rh1 C11 C16 -78.9(7)
C10 Rh1 C11 C16 119.6(8)
C9 Rh1 C11 C16 158.1(7)
C13 Rh1 C11 C16 -158.9(7)
C12 Rh1 C11 C16 -121.5(8)
Fe2 Rh1 C11 C16 -124.3(7)
Fe1 Rh1 C11 C16 57.3(7)
Rh2 Rh1 C11 C16 -19.5(7)
C10 C11 C12 C13 0.8(5)
C16 C11 C12 C13 -173.0(5)
Rh1 C11 C12 C13 62.4(3)
C10 C11 C12 C17 174.6(5)
C16 C11 C12 C17 0.8(9)
Rh1 C11 C12 C17 -123.8(6)
C10 C11 C12 Rh1 -61.6(3)
C16 C11 C12 Rh1 124.6(5)
C1 Rh1 C12 C11 -42.6(4)
C2 Rh1 C12 C11 -144.8(3)
C10 Rh1 C12 C11 36.7(3)
C9 Rh1 C12 C11 79.8(3)
C13 Rh1 C12 C11 117.6(4)
Fe2 Rh1 C12 C11 179.3(2)
Fe1 Rh1 C12 C11 -4.2(9)
Rh2 Rh1 C12 C11 -103.0(3)
C1 Rh1 C12 C13 -160.2(3)
C2 Rh1 C12 C13 97.6(3)
C10 Rh1 C12 C13 -80.9(3)
C9 Rh1 C12 C13 -37.8(3)
C11 Rh1 C12 C13 -117.6(4)
Fe2 Rh1 C12 C13 61.6(3)
Fe1 Rh1 C12 C13 -121.9(6)
Rh2 Rh1 C12 C13 139.4(3)
C1 Rh1 C12 C17 79.7(7)
C2 Rh1 C12 C17 -22.5(7)
C10 Rh1 C12 C17 159.1(8)
C9 Rh1 C12 C17 -157.8(8)
C13 Rh1 C12 C17 -120.1(8)
C11 Rh1 C12 C17 122.3(8)
Fe2 Rh1 C12 C17 -58.4(8)
Fe1 Rh1 C12 C17 118.1(8)
Rh2 Rh1 C12 C17 19.3(8)
C11 C12 C13 C9 -0.5(6)
C17 C12 C13 C9 -174.4(5)
Rh1 C12 C13 C9 62.3(3)
C11 C12 C13 C18 174.9(5)
C17 C12 C13 C18 1.0(9)
Rh1 C12 C13 C18 -122.4(6)
C11 C12 C13 Rh1 -62.7(3)
C17 C12 C13 Rh1 123.3(6)
C10 C9 C13 C12 0.0(5)
C14 C9 C13 C12 171.6(5)
Rh1 C9 C13 C12 -62.6(3)
C10 C9 C13 C18 -175.3(5)
C14 C9 C13 C18 -3.7(9)
Rh1 C9 C13 C18 122.0(6)
C10 C9 C13 Rh1 62.6(3)
C14 C9 C13 Rh1 -125.8(5)
C1 Rh1 C13 C12 41.0(6)
C2 Rh1 C13 C12 -86.1(3)
C10 Rh1 C13 C12 78.5(3)
C9 Rh1 C13 C12 117.3(4)
C11 Rh1 C13 C12 36.4(3)
Fe2 Rh1 C13 C12 -136.6(3)
Fe1 Rh1 C13 C12 160.1(3)
Rh2 Rh1 C13 C12 -72.2(4)
C1 Rh1 C13 C9 -76.3(6)
C2 Rh1 C13 C9 156.6(3)
C10 Rh1 C13 C9 -38.8(3)
C11 Rh1 C13 C9 -80.9(3)
C12 Rh1 C13 C9 -117.3(4)
Fe2 Rh1 C13 C9 106.0(3)
Fe1 Rh1 C13 C9 42.7(4)
Rh2 Rh1 C13 C9 170.4(2)
C1 Rh1 C13 C18 162.1(6)
C2 Rh1 C13 C18 35.0(7)
C10 Rh1 C13 C18 -160.3(7)
C9 Rh1 C13 C18 -121.5(8)
C11 Rh1 C13 C18 157.5(7)
C12 Rh1 C13 C18 121.1(8)
Fe2 Rh1 C13 C18 -15.5(7)
Fe1 Rh1 C13 C18 -78.8(7)
Rh2 Rh1 C13 C18 48.9(8)
C2 Rh2 C19 C20 36.4(5)
C1 Rh2 C19 C20 -142.1(4)
C23 Rh2 C19 C20 -115.3(5)
C21 Rh2 C19 C20 -37.1(4)
C22 Rh2 C19 C20 -78.1(4)
Fe1 Rh2 C19 C20 160.1(3)
Fe2 Rh2 C19 C20 93.8(4)
Rh1 Rh2 C19 C20 108.6(15)
C2 Rh2 C19 C23 151.6(4)
C1 Rh2 C19 C23 -26.8(5)
C20 Rh2 C19 C23 115.3(5)
C21 Rh2 C19 C23 78.2(4)
C22 Rh2 C19 C23 37.1(4)
Fe1 Rh2 C19 C23 -84.6(3)
Fe2 Rh2 C19 C23 -151.0(3)
Rh1 Rh2 C19 C23 -136.2(15)
C2 Rh2 C19 C24 -89.3(10)
C1 Rh2 C19 C24 92.3(10)
C20 Rh2 C19 C24 -125.6(11)
C23 Rh2 C19 C24 119.1(11)
C21 Rh2 C19 C24 -162.7(11)
C22 Rh2 C19 C24 156.2(10)
Fe1 Rh2 C19 C24 34.5(10)
Fe2 Rh2 C19 C24 -31.9(10)
Rh1 Rh2 C19 C24 -17(2)
C23 C19 C20 C21 0.3(6)
C24 C19 C20 C21 -170.7(6)
Rh2 C19 C20 C21 63.5(4)
C23 C19 C20 C25 177.0(6)
C24 C19 C20 C25 6.0(10)
Rh2 C19 C20 C25 -119.8(7)
C23 C19 C20 Rh2 -63.2(3)
C24 C19 C20 Rh2 125.8(6)
C2 Rh2 C20 C21 91.2(4)
C1 Rh2 C20 C21 -32.0(8)
C19 Rh2 C20 C21 -117.1(6)
C23 Rh2 C20 C21 -78.1(4)
C22 Rh2 C20 C21 -36.4(4)
Fe1 Rh2 C20 C21 -153.8(3)
Fe2 Rh2 C20 C21 140.6(3)
Rh1 Rh2 C20 C21 75.1(5)
C2 Rh2 C20 C19 -151.7(4)
C1 Rh2 C20 C19 85.1(7)
C23 Rh2 C20 C19 39.0(4)
C21 Rh2 C20 C19 117.1(6)
C22 Rh2 C20 C19 80.7(4)
Fe1 Rh2 C20 C19 -36.7(6)
Fe2 Rh2 C20 C19 -102.3(4)
Rh1 Rh2 C20 C19 -167.8(3)
C2 Rh2 C20 C25 -28.9(8)
C1 Rh2 C20 C25 -152.2(7)
C19 Rh2 C20 C25 122.8(10)
C23 Rh2 C20 C25 161.8(9)
C21 Rh2 C20 C25 -120.1(10)
C22 Rh2 C20 C25 -156.5(9)
Fe1 Rh2 C20 C25 86.0(9)
Fe2 Rh2 C20 C25 20.5(8)
Rh1 Rh2 C20 C25 -45.0(9)
C19 C20 C21 C22 -0.3(6)
C25 C20 C21 C22 -177.1(6)
Rh2 C20 C21 C22 62.6(4)
C19 C20 C21 C26 176.1(6)
C25 C20 C21 C26 -0.7(10)
Rh2 C20 C21 C26 -121.0(6)
C19 C20 C21 Rh2 -62.9(4)
C25 C20 C21 Rh2 120.3(6)
C2 Rh2 C21 C22 149.6(4)
C1 Rh2 C21 C22 46.1(4)
C20 Rh2 C21 C22 -118.1(6)
C19 Rh2 C21 C22 -80.4(4)
C23 Rh2 C21 C22 -36.9(4)
Fe1 Rh2 C21 C22 4.0(9)
Fe2 Rh2 C21 C22 -176.5(3)
Rh1 Rh2 C21 C22 104.7(3)
C2 Rh2 C21 C20 -92.4(4)
C1 Rh2 C21 C20 164.2(4)
C19 Rh2 C21 C20 37.6(4)
C23 Rh2 C21 C20 81.1(4)
C22 Rh2 C21 C20 118.1(6)
Fe1 Rh2 C21 C20 122.1(6)
Fe2 Rh2 C21 C20 -58.4(5)
Rh1 Rh2 C21 C20 -137.3(4)
C2 Rh2 C21 C26 29.5(7)
C1 Rh2 C21 C26 -74.0(7)
C20 Rh2 C21 C26 121.8(9)
C19 Rh2 C21 C26 159.5(8)
C23 Rh2 C21 C26 -157.0(8)
C22 Rh2 C21 C26 -120.1(9)
Fe1 Rh2 C21 C26 -116.0(8)
Fe2 Rh2 C21 C26 63.5(8)
Rh1 Rh2 C21 C26 -15.4(8)
C20 C21 C22 C23 0.2(6)
C26 C21 C22 C23 -176.3(6)
Rh2 C21 C22 C23 62.1(4)
C20 C21 C22 C27 174.7(5)
C26 C21 C22 C27 -1.8(9)
Rh2 C21 C22 C27 -123.4(6)
C20 C21 C22 Rh2 -61.9(4)
C26 C21 C22 Rh2 121.7(6)
C2 Rh2 C22 C21 -38.1(4)
C1 Rh2 C22 C21 -141.2(4)
C20 Rh2 C22 C21 36.9(4)
C19 Rh2 C22 C21 79.3(4)
C23 Rh2 C22 C21 118.0(5)
Fe1 Rh2 C22 C21 -178.6(3)
Fe2 Rh2 C22 C21 17.2(14)
Rh1 Rh2 C22 C21 -101.7(3)
C2 Rh2 C22 C23 -156.1(4)
C1 Rh2 C22 C23 100.9(4)
C20 Rh2 C22 C23 -81.1(4)
C19 Rh2 C22 C23 -38.6(4)
C21 Rh2 C22 C23 -118.0(5)
Fe1 Rh2 C22 C23 63.4(4)
Fe2 Rh2 C22 C23 -100.8(12)
Rh1 Rh2 C22 C23 140.3(3)
C2 Rh2 C22 C27 82.3(8)
C1 Rh2 C22 C27 -20.7(7)
C20 Rh2 C22 C27 157.4(8)
C19 Rh2 C22 C27 -160.2(8)
C23 Rh2 C22 C27 -121.6(9)
C21 Rh2 C22 C27 120.4(9)
Fe1 Rh2 C22 C27 -58.2(8)
Fe2 Rh2 C22 C27 137.6(10)
Rh1 Rh2 C22 C27 18.7(8)
C21 C22 C23 C19 0.0(6)
C27 C22 C23 C19 -174.4(5)
Rh2 C22 C23 C19 62.5(3)
C21 C22 C23 C28 174.7(5)
C27 C22 C23 C28 0.3(9)
Rh2 C22 C23 C28 -122.8(6)
C21 C22 C23 Rh2 -62.5(4)
C27 C22 C23 Rh2 123.1(6)
C20 C19 C23 C22 -0.2(6)
C24 C19 C23 C22 171.4(5)
Rh2 C19 C23 C22 -63.5(4)
C20 C19 C23 C28 -174.9(5)
C24 C19 C23 C28 -3.3(9)
Rh2 C19 C23 C28 121.8(6)
C20 C19 C23 Rh2 63.3(4)
C24 C19 C23 Rh2 -125.2(6)
C2 Rh2 C23 C22 52.0(8)
C1 Rh2 C23 C22 -82.8(4)
C20 Rh2 C23 C22 78.2(4)
C19 Rh2 C23 C22 116.4(5)
C21 Rh2 C23 C22 36.4(3)
Fe1 Rh2 C23 C22 -133.0(3)
Fe2 Rh2 C23 C22 165.8(3)
Rh1 Rh2 C23 C22 -73.1(4)
C2 Rh2 C23 C19 -64.4(7)
C1 Rh2 C23 C19 160.8(4)
C20 Rh2 C23 C19 -38.2(4)
C21 Rh2 C23 C19 -80.0(4)
C22 Rh2 C23 C19 -116.4(5)
Fe1 Rh2 C23 C19 110.6(3)
Fe2 Rh2 C23 C19 49.4(5)
Rh1 Rh2 C23 C19 170.5(3)
C2 Rh2 C23 C28 174.2(8)
C1 Rh2 C23 C28 39.4(9)
C20 Rh2 C23 C28 -159.6(10)
C19 Rh2 C23 C28 -121.4(11)
C21 Rh2 C23 C28 158.6(10)
C22 Rh2 C23 C28 122.2(11)
Fe1 Rh2 C23 C28 -10.8(10)
Fe2 Rh2 C23 C28 -72.0(10)
Rh1 Rh2 C23 C28 49.1(11)
